data_7201266
loop_
_publ_author_name
'Zhou, Dong-Sheng'
'Wang, Fang-Kuo'
'Yang, Shi-Yao'
'Xie, Zhao-Xiong'
'Huang, Rong-Bin'

_publ_section_title
;
 Substituent effect on the assembly of coordination polymers containing
 isophthalic acid and its derivatives
;
_journal_issue 11
_journal_name_full CrystEngComm
_journal_page_first 2548
_journal_paper_doi 10.1039/b907142c
_journal_volume 11
_journal_year 2009
_chemical_formula_moiety 'C22 H22 N2 O4 Zn'
_chemical_formula_sum 'C22 H22 N2 O4 Zn'
_chemical_formula_weight 443.79
_chemical_name_systematic
;
?
;
_space_group_IT_number 14
_symmetry_cell_setting monoclinic
_symmetry_space_group_name_Hall '-P 2yn'
_symmetry_space_group_name_H-M 'P 1 21/n 1'
_atom_sites_solution_hydrogens geom
_atom_sites_solution_primary direct
_atom_sites_solution_secondary difmap
_audit_creation_method SHELXL-97
_cell_angle_alpha 90.00
_cell_angle_beta 98.516(2)
_cell_angle_gamma 90.00
_cell_formula_units_Z 4
_cell_length_a 7.4965(2)
_cell_length_b 15.5495(4)
_cell_length_c 18.1063(4)
_cell_measurement_temperature 173(2)
_cell_volume 2087.32(9)
_computing_cell_refinement
;
CrysAlis RED, Oxford Diffraction Ltd., Version 1.171.31.8
;
_computing_data_collection
;
CrysAlis CCD, Oxford Diffraction Ltd., Version 1.171.31.8
;
_computing_data_reduction
;
CrysAlis RED, Oxford Diffraction Ltd., Version 1.171.31.8
;
_computing_molecular_graphics 'ORTEP-II (Johnson, 1976)'
_computing_publication_material 'SHELXL-97 (Sheldrick, 1997)'
_computing_structure_refinement 'SHELXL-97 (Sheldrick, 1997)'
_computing_structure_solution 'SHELXS-97 (Sheldrick, 1997)'
_diffrn_ambient_temperature 173(2)
_diffrn_detector_area_resol_mean 16.1903
_diffrn_measured_fraction_theta_full 0.995
_diffrn_measured_fraction_theta_max 0.870
_diffrn_measurement_device_type 'Gemini S Ultra CrysAlis CCD, Oxford'
_diffrn_measurement_method '\f and \w scan'
_diffrn_radiation_monochromator graphite
_diffrn_radiation_source 'Enhance (Mo) X-ray Source'
_diffrn_radiation_type MoK\a
_diffrn_radiation_wavelength 0.71073
_diffrn_reflns_av_R_equivalents 0.0310
_diffrn_reflns_av_sigmaI/netI 0.0611
_diffrn_reflns_limit_h_max 9
_diffrn_reflns_limit_h_min -9
_diffrn_reflns_limit_k_max 20
_diffrn_reflns_limit_k_min -21
_diffrn_reflns_limit_l_max 23
_diffrn_reflns_limit_l_min -23
_diffrn_reflns_number 12829
_diffrn_reflns_theta_full 26.00
_diffrn_reflns_theta_max 29.07
_diffrn_reflns_theta_min 2.62
_diffrn_standards_decay_% 0
_diffrn_standards_interval_count 0
_diffrn_standards_interval_time 0
_diffrn_standards_number 0
_exptl_absorpt_coefficient_mu 1.207
_exptl_absorpt_correction_T_max 0.7772
_exptl_absorpt_correction_T_min 0.6706
_exptl_absorpt_correction_type multi-scan
_exptl_absorpt_process_details
;
CrysAlis RED, Oxford Diffraction Ltd., Version 1.171.31.8
Empirical absorption correction using spherical harmonics,
implemented in SCALE3 ABSPACK scaling algorithm.
;
_exptl_crystal_colour colorless
_exptl_crystal_density_diffrn 1.412
_exptl_crystal_density_meas ?
_exptl_crystal_density_method .
_exptl_crystal_description block
_exptl_crystal_F_000 920
_exptl_crystal_size_max 0.36
_exptl_crystal_size_mid 0.25
_exptl_crystal_size_min 0.22
_refine_diff_density_max 0.368
_refine_diff_density_min -0.346
_refine_diff_density_rms 0.053
_refine_ls_extinction_method none
_refine_ls_goodness_of_fit_ref 0.926
_refine_ls_hydrogen_treatment constr
_refine_ls_matrix_type full
_refine_ls_number_parameters 265
_refine_ls_number_reflns 4874
_refine_ls_number_restraints 0
_refine_ls_restrained_S_all 0.926
_refine_ls_R_factor_all 0.0563
_refine_ls_R_factor_gt 0.0303
_refine_ls_shift/su_max 0.001
_refine_ls_shift/su_mean 0.000
_refine_ls_structure_factor_coef Fsqd
_refine_ls_weighting_details 'calc w=1/[\s^2^(Fo^2^)+(0.0364P)^2^+0.0000P] where P=(Fo^2^+2Fc^2^)/3'
_refine_ls_weighting_scheme calc
_refine_ls_wR_factor_gt 0.0676
_refine_ls_wR_factor_ref 0.0726
_reflns_number_gt 3210
_reflns_number_total 4874
_reflns_threshold_expression >2sigma(I)
_cod_data_source_file b907142c.txt
_cod_data_source_block y3
_cod_original_sg_symbol_H-M P21/n
_cod_database_code 7201266

loop_
_symmetry_equiv_pos_as_xyz
'x, y, z'
'-x+1/2, y+1/2, -z+1/2'
'-x, -y, -z'
'x-1/2, -y-1/2, z-1/2'

loop_
_atom_site_label
_atom_site_type_symbol
_atom_site_fract_x
_atom_site_fract_y
_atom_site_fract_z
_atom_site_U_iso_or_equiv
_atom_site_adp_type
_atom_site_occupancy
_atom_site_symmetry_multiplicity
_atom_site_calc_flag
_atom_site_refinement_flags
_atom_site_disorder_assembly
_atom_site_disorder_group
Zn1 Zn 0.34750(3) 0.813196(16) 0.124669(11) 0.02714(8) Uani 1 1 d . . .
O1 O 0.51673(18) 0.80579(9) 0.21728(7) 0.0296(3) Uani 1 1 d . . .
O2 O 0.6919(2) 0.90010(10) 0.16943(7) 0.0399(4) Uani 1 1 d . . .
O3 O 0.6704(2) 0.71531(11) 0.48258(8) 0.0467(5) Uani 1 1 d . . .
O4 O 0.94234(18) 0.74489(9) 0.54308(6) 0.0294(3) Uani 1 1 d . . .
N1 N 0.1357(2) 0.74867(11) 0.16116(8) 0.0294(4) Uani 1 1 d . . .
N2 N 0.2603(2) 0.93612(11) 0.10235(8) 0.0306(4) Uani 1 1 d . . .
C1 C 0.7805(3) 0.85342(12) 0.29472(9) 0.0225(4) Uani 1 1 d . . .
C2 C 0.7437(3) 0.80189(12) 0.35377(9) 0.0239(4) Uani 1 1 d . . .
H2A H 0.6378 0.7675 0.3486 0.029 Uiso 1 1 calc R . .
C3 C 0.8632(3) 0.80127(12) 0.42028(9) 0.0225(4) Uani 1 1 d . . .
C4 C 1.0195(3) 0.84999(13) 0.42730(10) 0.0234(4) Uani 1 1 d . . .
H4A H 1.1017 0.8475 0.4725 0.028 Uiso 1 1 calc R . .
C5 C 1.0589(3) 0.90277(12) 0.36922(9) 0.0227(4) Uani 1 1 d . . .
C6 C 0.9356(3) 0.90345(13) 0.30369(10) 0.0248(4) Uani 1 1 d . . .
H6A H 0.9584 0.9394 0.2637 0.030 Uiso 1 1 calc R . .
C7 C 0.6563(3) 0.85438(14) 0.22142(10) 0.0269(5) Uani 1 1 d . . .
C8 C 0.8197(3) 0.74965(13) 0.48545(10) 0.0274(5) Uani 1 1 d . . .
C9 C 1.2285(3) 0.95942(14) 0.37962(10) 0.0295(5) Uani 1 1 d . . .
C10 C 1.1849(4) 1.04331(17) 0.41474(18) 0.0726(9) Uani 1 1 d . . .
H10A H 1.2930 1.0795 0.4228 0.109 Uiso 1 1 calc R . .
H10B H 1.1438 1.0319 0.4627 0.109 Uiso 1 1 calc R . .
H10C H 1.0895 1.0730 0.3815 0.109 Uiso 1 1 calc R . .
C11 C 1.2969(4) 0.9759(2) 0.30573(13) 0.0711(10) Uani 1 1 d . . .
H11A H 1.4139 1.0051 0.3152 0.107 Uiso 1 1 calc R . .
H11B H 1.2104 1.0122 0.2739 0.107 Uiso 1 1 calc R . .
H11C H 1.3104 0.9210 0.2805 0.107 Uiso 1 1 calc R . .
C12 C 1.3827(3) 0.9152(2) 0.42941(16) 0.0666(9) Uani 1 1 d . . .
H12A H 1.4936 0.9487 0.4298 0.100 Uiso 1 1 calc R . .
H12B H 1.4000 0.8574 0.4102 0.100 Uiso 1 1 calc R . .
H12C H 1.3538 0.9111 0.4803 0.100 Uiso 1 1 calc R . .
C13 C -0.0234(3) 0.73267(16) 0.11796(11) 0.0376(5) Uani 1 1 d . . .
H13A H -0.0406 0.7531 0.0680 0.045 Uiso 1 1 calc R . .
C14 C -0.1613(3) 0.68847(16) 0.14256(13) 0.0431(6) Uani 1 1 d . . .
H14A H -0.2715 0.6793 0.1102 0.052 Uiso 1 1 calc R . .
C15 C -0.1388(3) 0.65760(15) 0.21407(13) 0.0437(6) Uani 1 1 d . . .
H15A H -0.2319 0.6261 0.2322 0.052 Uiso 1 1 calc R . .
C16 C 0.0234(3) 0.67355(16) 0.25926(13) 0.0436(6) Uani 1 1 d . . .
H16A H 0.0428 0.6534 0.3093 0.052 Uiso 1 1 calc R . .
C17 C 0.1555(3) 0.71841(14) 0.23154(10) 0.0342(5) Uani 1 1 d . . .
H17A H 0.2661 0.7287 0.2633 0.041 Uiso 1 1 calc R . .
C18 C 0.3706(3) 0.99248(14) 0.07678(11) 0.0366(5) Uani 1 1 d . . .
H18A H 0.4891 0.9745 0.0713 0.044 Uiso 1 1 calc R . .
C19 C 0.3192(3) 1.07636(15) 0.05777(12) 0.0456(6) Uani 1 1 d . . .
H19A H 0.3997 1.1146 0.0385 0.055 Uiso 1 1 calc R . .
C20 C 0.1492(4) 1.10275(17) 0.06751(12) 0.0476(7) Uani 1 1 d . . .
H20A H 0.1114 1.1602 0.0561 0.057 Uiso 1 1 calc R . .
C21 C 0.0350(3) 1.04531(17) 0.09380(12) 0.0459(6) Uani 1 1 d . . .
H21A H -0.0830 1.0624 0.1009 0.055 Uiso 1 1 calc R . .
C22 C 0.0936(3) 0.96224(15) 0.10991(10) 0.0367(5) Uani 1 1 d . . .
H22A H 0.0130 0.9222 0.1269 0.044 Uiso 1 1 calc R . .

loop_
_atom_site_aniso_label
_atom_site_aniso_U_11
_atom_site_aniso_U_22
_atom_site_aniso_U_33
_atom_site_aniso_U_23
_atom_site_aniso_U_13
_atom_site_aniso_U_12
Zn1 0.02786(14) 0.03361(15) 0.01821(11) -0.00278(10) -0.00231(9) 0.00710(13)
O1 0.0236(7) 0.0418(9) 0.0215(6) -0.0016(6) -0.0032(6) 0.0010(7)
O2 0.0387(9) 0.0561(10) 0.0227(7) 0.0111(7) -0.0019(6) -0.0037(8)
O3 0.0379(9) 0.0682(12) 0.0307(8) 0.0153(7) -0.0055(7) -0.0265(9)
O4 0.0284(8) 0.0384(9) 0.0192(6) 0.0050(6) -0.0041(6) -0.0100(7)
N1 0.0255(9) 0.0356(11) 0.0251(8) -0.0043(7) -0.0028(7) 0.0069(9)
N2 0.0339(10) 0.0378(11) 0.0185(8) -0.0041(7) -0.0013(7) 0.0090(9)
C1 0.0237(11) 0.0260(11) 0.0176(9) -0.0008(7) 0.0019(8) 0.0025(9)
C2 0.0189(10) 0.0300(12) 0.0221(9) -0.0022(8) 0.0002(8) -0.0011(9)
C3 0.0227(10) 0.0261(12) 0.0182(8) 0.0010(7) 0.0012(7) -0.0009(9)
C4 0.0210(10) 0.0300(11) 0.0180(8) -0.0012(8) -0.0009(8) -0.0031(9)
C5 0.0246(11) 0.0225(11) 0.0213(9) -0.0031(7) 0.0043(8) -0.0010(9)
C6 0.0279(11) 0.0260(11) 0.0210(9) 0.0013(8) 0.0050(8) 0.0005(10)
C7 0.0259(12) 0.0314(12) 0.0223(9) -0.0036(8) 0.0002(8) 0.0069(10)
C8 0.0286(12) 0.0300(12) 0.0229(9) 0.0002(8) 0.0015(8) -0.0059(11)
C9 0.0302(11) 0.0329(12) 0.0250(10) -0.0022(8) 0.0030(9) -0.0110(10)
C10 0.0524(18) 0.0443(17) 0.125(3) -0.0409(17) 0.0260(18) -0.0190(15)
C11 0.0636(18) 0.109(3) 0.0425(14) -0.0031(14) 0.0151(13) -0.0550(19)
C12 0.0258(13) 0.072(2) 0.097(2) 0.0248(17) -0.0086(14) -0.0177(14)
C13 0.0302(12) 0.0508(15) 0.0298(11) -0.0049(10) -0.0019(9) 0.0065(12)
C14 0.0238(11) 0.0555(16) 0.0485(14) -0.0137(12) -0.0001(11) 0.0032(13)
C15 0.0333(13) 0.0451(15) 0.0553(15) -0.0029(11) 0.0147(12) 0.0017(12)
C16 0.0425(14) 0.0500(16) 0.0386(12) 0.0059(11) 0.0064(11) 0.0043(13)
C17 0.0326(13) 0.0417(13) 0.0263(10) -0.0019(9) -0.0018(9) 0.0076(11)
C18 0.0381(13) 0.0383(14) 0.0321(11) -0.0023(10) 0.0007(10) 0.0077(12)
C19 0.0518(16) 0.0381(15) 0.0434(13) 0.0028(11) -0.0046(12) 0.0017(13)
C20 0.0554(17) 0.0375(15) 0.0438(13) -0.0005(11) -0.0129(12) 0.0162(14)
C21 0.0423(15) 0.0530(17) 0.0389(12) -0.0078(11) -0.0051(11) 0.0197(14)
C22 0.0350(13) 0.0489(15) 0.0245(10) -0.0048(9) -0.0013(9) 0.0101(12)

loop_
_atom_type_symbol
_atom_type_description
_atom_type_scat_dispersion_real
_atom_type_scat_dispersion_imag
_atom_type_scat_source
C C 0.0033 0.0016 'International Tables Vol C Tables 4.2.6.8 and 6.1.1.4'
H H 0.0000 0.0000 'International Tables Vol C Tables 4.2.6.8 and 6.1.1.4'
N N 0.0061 0.0033 'International Tables Vol C Tables 4.2.6.8 and 6.1.1.4'
O O 0.0106 0.0060 'International Tables Vol C Tables 4.2.6.8 and 6.1.1.4'
Zn Zn 0.2839 1.4301 'International Tables Vol C Tables 4.2.6.8 and 6.1.1.4'

loop_
_geom_angle_atom_site_label_1
_geom_angle_atom_site_label_2
_geom_angle_atom_site_label_3
_geom_angle
_geom_angle_site_symmetry_1
_geom_angle_site_symmetry_3
_geom_angle_publ_flag
O1 Zn1 O4 111.08(5) . 4_575 ?
O1 Zn1 N2 111.96(6) . . ?
O4 Zn1 N2 115.15(6) 4_575 . ?
O1 Zn1 N1 97.42(6) . . ?
O4 Zn1 N1 113.59(6) 4_575 . ?
N2 Zn1 N1 106.21(7) . . ?
C7 O1 Zn1 115.86(12) . . ?
C8 O4 Zn1 110.11(12) . 4_676 ?
C17 N1 C13 116.66(19) . . ?
C17 N1 Zn1 119.34(14) . . ?
C13 N1 Zn1 123.99(14) . . ?
C18 N2 C22 118.13(19) . . ?
C18 N2 Zn1 119.17(14) . . ?
C22 N2 Zn1 122.66(16) . . ?
C6 C1 C2 119.29(17) . . ?
C6 C1 C7 119.73(16) . . ?
C2 C1 C7 120.97(18) . . ?
C3 C2 C1 119.48(18) . . ?
C3 C2 H2A 120.3 . . ?
C1 C2 H2A 120.3 . . ?
C4 C3 C2 120.22(16) . . ?
C4 C3 C8 119.95(16) . . ?
C2 C3 C8 119.80(17) . . ?
C3 C4 C5 121.45(17) . . ?
C3 C4 H4A 119.3 . . ?
C5 C4 H4A 119.3 . . ?
C6 C5 C4 117.22(18) . . ?
C6 C5 C9 122.25(16) . . ?
C4 C5 C9 120.49(16) . . ?
C1 C6 C5 122.30(17) . . ?
C1 C6 H6A 118.8 . . ?
C5 C6 H6A 118.8 . . ?
O2 C7 O1 123.94(17) . . ?
O2 C7 C1 120.06(19) . . ?
O1 C7 C1 116.00(16) . . ?
O3 C8 O4 122.93(17) . . ?
O3 C8 C3 119.94(17) . . ?
O4 C8 C3 117.12(17) . . ?
C10 C9 C12 109.5(2) . . ?
C10 C9 C11 110.3(2) . . ?
C12 C9 C11 105.8(2) . . ?
C10 C9 C5 108.70(18) . . ?
C12 C9 C5 110.86(17) . . ?
C11 C9 C5 111.65(16) . . ?
C9 C10 H10A 109.5 . . ?
C9 C10 H10B 109.5 . . ?
H10A C10 H10B 109.5 . . ?
C9 C10 H10C 109.5 . . ?
H10A C10 H10C 109.5 . . ?
H10B C10 H10C 109.5 . . ?
C9 C11 H11A 109.5 . . ?
C9 C11 H11B 109.5 . . ?
H11A C11 H11B 109.5 . . ?
C9 C11 H11C 109.5 . . ?
H11A C11 H11C 109.5 . . ?
H11B C11 H11C 109.5 . . ?
C9 C12 H12A 109.5 . . ?
C9 C12 H12B 109.5 . . ?
H12A C12 H12B 109.5 . . ?
C9 C12 H12C 109.5 . . ?
H12A C12 H12C 109.5 . . ?
H12B C12 H12C 109.5 . . ?
N1 C13 C14 123.3(2) . . ?
N1 C13 H13A 118.4 . . ?
C14 C13 H13A 118.4 . . ?
C15 C14 C13 119.4(2) . . ?
C15 C14 H14A 120.3 . . ?
C13 C14 H14A 120.3 . . ?
C14 C15 C16 118.1(2) . . ?
C14 C15 H15A 120.9 . . ?
C16 C15 H15A 120.9 . . ?
C17 C16 C15 119.7(2) . . ?
C17 C16 H16A 120.1 . . ?
C15 C16 H16A 120.1 . . ?
N1 C17 C16 122.8(2) . . ?
N1 C17 H17A 118.6 . . ?
C16 C17 H17A 118.6 . . ?
N2 C18 C19 122.7(2) . . ?
N2 C18 H18A 118.7 . . ?
C19 C18 H18A 118.7 . . ?
C20 C19 C18 118.5(2) . . ?
C20 C19 H19A 120.8 . . ?
C18 C19 H19A 120.8 . . ?
C21 C20 C19 119.3(2) . . ?
C21 C20 H20A 120.4 . . ?
C19 C20 H20A 120.4 . . ?
C20 C21 C22 119.2(2) . . ?
C20 C21 H21A 120.4 . . ?
C22 C21 H21A 120.4 . . ?
N2 C22 C21 122.3(2) . . ?
N2 C22 H22A 118.9 . . ?
C21 C22 H22A 118.9 . . ?

loop_
_geom_bond_atom_site_label_1
_geom_bond_atom_site_label_2
_geom_bond_distance
_geom_bond_site_symmetry_2
_geom_bond_publ_flag
Zn1 O1 1.9505(12) . ?
Zn1 O4 1.9530(12) 4_575 ?
Zn1 N2 2.0409(18) . ?
Zn1 N1 2.0676(17) . ?
O1 C7 1.284(2) . ?
O2 C7 1.240(2) . ?
O3 C8 1.234(2) . ?
O4 C8 1.286(2) . ?
O4 Zn1 1.9530(12) 4_676 ?
N1 C17 1.346(2) . ?
N1 C13 1.349(3) . ?
N2 C18 1.334(3) . ?
N2 C22 1.340(3) . ?
C1 C6 1.388(3) . ?
C1 C2 1.396(3) . ?
C1 C7 1.504(2) . ?
C2 C3 1.391(2) . ?
C2 H2A 0.9500 . ?
C3 C4 1.385(3) . ?
C3 C8 1.502(3) . ?
C4 C5 1.400(3) . ?
C4 H4A 0.9500 . ?
C5 C6 1.392(2) . ?
C5 C9 1.535(3) . ?
C6 H6A 0.9500 . ?
C9 C10 1.508(3) . ?
C9 C12 1.521(3) . ?
C9 C11 1.524(3) . ?
C10 H10A 0.9800 . ?
C10 H10B 0.9800 . ?
C10 H10C 0.9800 . ?
C11 H11A 0.9800 . ?
C11 H11B 0.9800 . ?
C11 H11C 0.9800 . ?
C12 H12A 0.9800 . ?
C12 H12B 0.9800 . ?
C12 H12C 0.9800 . ?
C13 C14 1.369(3) . ?
C13 H13A 0.9500 . ?
C14 C15 1.368(3) . ?
C14 H14A 0.9500 . ?
C15 C16 1.384(3) . ?
C15 H15A 0.9500 . ?
C16 C17 1.366(3) . ?
C16 H16A 0.9500 . ?
C17 H17A 0.9500 . ?
C18 C19 1.389(3) . ?
C18 H18A 0.9500 . ?
C19 C20 1.375(3) . ?
C19 H19A 0.9500 . ?
C20 C21 1.371(3) . ?
C20 H20A 0.9500 . ?
C21 C22 1.382(3) . ?
C21 H21A 0.9500 . ?
C22 H22A 0.9500 . ?
